data_4331652
loop_
_publ_author_name
Yi,
'Zhang, Qian-Feng'
'Lam, Tony C. H.'
'Chan, Eddie Y. Y.'
'Williams, Ian D.'
'Leung, Wa-Hung'

_publ_section_title
;
 Phosphato, Chromato, and Perrhenato Complexes of Titanium(IV) and
 Zirconium(IV) Containing Kl\"aui's Tripodal Ligand
;
_journal_issue 1
_journal_name_full 'Inorganic Chemistry'
_journal_page_first 328
_journal_page_last 335
_journal_paper_doi 10.1021/ic051329u
_journal_volume 45
_journal_year 2006
_chemical_formula_sum 'C34 H80 Co2 O31 P8 Ti2'
_chemical_formula_weight 1446.40
_chemical_name_systematic
; 
 ? 
;
_space_group_IT_number 15
_symmetry_cell_setting monoclinic
_symmetry_space_group_name_Hall '-C 2yc'
_symmetry_space_group_name_H-M 'C 1 2/c 1'
_atom_sites_solution_hydrogens geom
_atom_sites_solution_primary direct
_atom_sites_solution_secondary difmap
_audit_creation_method SHELXL-97
_cell_angle_alpha 90.00
_cell_angle_beta 114.652(5)
_cell_angle_gamma 90.00
_cell_formula_units_Z 4
_cell_length_a 17.615(4)
_cell_length_b 18.853(4)
_cell_length_c 19.594(4)
_cell_measurement_reflns_used 854
_cell_measurement_temperature 100(2)
_cell_measurement_theta_max 20.86
_cell_measurement_theta_min 2.29
_cell_volume 5914(2)
_computing_structure_refinement 'SHELXL-97 (Sheldrick, 1997)'
_computing_structure_solution 'SHELXS-97 (Sheldrick, 1990)'
_diffrn_ambient_temperature 100(2)
_diffrn_measured_fraction_theta_full 0.957
_diffrn_measured_fraction_theta_max 0.957
_diffrn_radiation_monochromator graphite
_diffrn_radiation_source 'fine-focus sealed tube'
_diffrn_radiation_type MoK\a
_diffrn_radiation_wavelength 0.71073
_diffrn_reflns_av_R_equivalents 0.0981
_diffrn_reflns_av_sigmaI/netI 0.1290
_diffrn_reflns_limit_h_max 12
_diffrn_reflns_limit_h_min -20
_diffrn_reflns_limit_k_max 22
_diffrn_reflns_limit_k_min -22
_diffrn_reflns_limit_l_max 23
_diffrn_reflns_limit_l_min -23
_diffrn_reflns_number 13764
_diffrn_reflns_theta_full 24.79
_diffrn_reflns_theta_max 24.79
_diffrn_reflns_theta_min 1.67
_exptl_absorpt_coefficient_mu 1.114
_exptl_absorpt_correction_T_max 1.00
_exptl_absorpt_correction_T_min 0.80
_exptl_absorpt_correction_type multi-scan
_exptl_absorpt_process_details SADABS
_exptl_crystal_colour yellow
_exptl_crystal_density_diffrn 1.624
_exptl_crystal_density_method 'not measured'
_exptl_crystal_description plate
_exptl_crystal_F_000 3000
_exptl_crystal_size_max 0.40
_exptl_crystal_size_mid 0.30
_exptl_crystal_size_min 0.06
_refine_diff_density_max 0.928
_refine_diff_density_min -0.794
_refine_diff_density_rms 0.117
_refine_ls_extinction_method none
_refine_ls_goodness_of_fit_ref 1.003
_refine_ls_hydrogen_treatment constr
_refine_ls_matrix_type full
_refine_ls_number_parameters 349
_refine_ls_number_reflns 4864
_refine_ls_number_restraints 1
_refine_ls_restrained_S_all 1.007
_refine_ls_R_factor_all 0.1165
_refine_ls_R_factor_gt 0.0613
_refine_ls_shift/su_max 0.001
_refine_ls_shift/su_mean 0.000
_refine_ls_structure_factor_coef Fsqd
_refine_ls_weighting_details 'calc w=1/[\s^2^(Fo^2^)+(0.0520P)^2^+0.0000P] where P=(Fo^2^+2Fc^2^)/3'
_refine_ls_weighting_scheme calc
_refine_ls_wR_factor_gt 0.1173
_refine_ls_wR_factor_ref 0.1373
_reflns_number_gt 3018
_reflns_number_total 4864
_reflns_threshold_expression >2sigma(I)
_cod_data_source_file ic051329usup2.cif
_cod_data_source_block eddie30
_cod_depositor_comments
;
The following automatic conversions were performed:

'_symmetry_cell_setting' value 'Monoclinic' changed to 'monoclinic'
according to /home/saulius/struct/CIF-dictionaries/cif_core.dic
dictionary named 'cif_core.dic' version 2.4.2 from 2011-04-26.

Automatic conversion script
Id: cif_fix_values 1891 2012-01-12 08:04:46Z andrius 
;
_cod_original_sg_symbol_H-M C2/c
_cod_database_code 4331652

loop_
_symmetry_equiv_pos_as_xyz
'x, y, z'
'-x, y, -z+1/2'
'x+1/2, y+1/2, z'
'-x+1/2, y+1/2, -z+1/2'
'-x, -y, -z'
'x, -y, z-1/2'
'-x+1/2, -y+1/2, -z'
'x+1/2, -y+1/2, z-1/2'

loop_
_atom_site_label
_atom_site_type_symbol
_atom_site_fract_x
_atom_site_fract_y
_atom_site_fract_z
_atom_site_U_iso_or_equiv
_atom_site_adp_type
_atom_site_occupancy
_atom_site_symmetry_multiplicity
_atom_site_calc_flag
_atom_site_refinement_flags
Co1 Co 0.57483(6) 0.21508(4) 0.52365(5) 0.0155(2) Uani 1 1 d .
Ti1 Ti 0.52348(7) 0.31969(5) 0.67445(6) 0.0141(3) Uani 1 1 d .
P1 P 0.46651(11) 0.19917(8) 0.54625(9) 0.0163(4) Uani 1 1 d .
P2 P 0.65488(11) 0.22233(8) 0.64165(9) 0.0157(4) Uani 1 1 d .
P3 P 0.55774(11) 0.32834(8) 0.52227(9) 0.0156(4) Uani 1 1 d .
P4 P 0.58636(11) 0.43628(8) 0.79841(9) 0.0155(4) Uani 1 1 d .
O1 O 0.4496(3) 0.2539(2) 0.5961(2) 0.0177(10) Uani 1 1 d .
O2 O 0.6147(3) 0.2504(2) 0.6922(2) 0.0183(10) Uani 1 1 d .
O3 O 0.5521(3) 0.3601(2) 0.5913(2) 0.0178(10) Uani 1 1 d .
O4 O 0.5000 0.2839(3) 0.7500 0.0140(13) Uani 1 2 d S
O5 O 0.6002(3) 0.38878(19) 0.7410(2) 0.0153(9) Uani 1 1 d .
O6 O 0.5000 0.4776(3) 0.7500 0.0174(14) Uani 1 2 d S
O7 O 0.6529(3) 0.4884(2) 0.8355(2) 0.0207(10) Uani 1 1 d .
O8 O 0.5656(3) 0.38857(19) 0.8523(2) 0.0149(9) Uani 1 1 d .
O11 O 0.3798(3) 0.1885(2) 0.4740(2) 0.0215(10) Uani 1 1 d .
O12 O 0.4742(3) 0.1237(2) 0.5841(2) 0.0216(11) Uani 1 1 d .
O21 O 0.7013(3) 0.1507(2) 0.6801(2) 0.0201(10) Uani 1 1 d .
O22 O 0.7351(3) 0.2695(2) 0.6537(2) 0.0205(10) Uani 1 1 d .
O31 O 0.6246(3) 0.3739(2) 0.5064(2) 0.0221(11) Uani 1 1 d .
O32 O 0.4743(3) 0.3445(2) 0.4502(2) 0.0212(10) Uani 1 1 d .
C1 C 0.5377(5) 0.1973(3) 0.4096(4) 0.0252(16) Uani 1 1 d .
H1A H 0.4902 0.2208 0.3676 0.030 Uiso 1 1 calc R
C2 C 0.5338(5) 0.1329(3) 0.4464(4) 0.0239(16) Uani 1 1 d .
H2A H 0.4829 0.1031 0.4348 0.029 Uiso 1 1 calc R
C3 C 0.6162(5) 0.1178(3) 0.5014(4) 0.0226(16) Uani 1 1 d .
H3A H 0.6338 0.0757 0.5355 0.027 Uiso 1 1 calc R
C4 C 0.6672(4) 0.1727(3) 0.4978(4) 0.0247(16) Uani 1 1 d .
H4A H 0.7285 0.1767 0.5298 0.030 Uiso 1 1 calc R
C5 C 0.6207(5) 0.2200(3) 0.4415(4) 0.0259(17) Uani 1 1 d .
H5A H 0.6428 0.2634 0.4267 0.031 Uiso 1 1 calc R
C11 C 0.3262(5) 0.2475(3) 0.4339(4) 0.0270(17) Uani 1 1 d .
H11A H 0.3450 0.2675 0.3968 0.032 Uiso 1 1 calc R
H11B H 0.3284 0.2855 0.4696 0.032 Uiso 1 1 calc R
C12 C 0.2383(4) 0.2193(4) 0.3946(4) 0.0335(18) Uani 1 1 d .
H12A H 0.2007 0.2579 0.3672 0.050 Uiso 1 1 calc R
H12B H 0.2204 0.1998 0.4318 0.050 Uiso 1 1 calc R
H12C H 0.2369 0.1820 0.3593 0.050 Uiso 1 1 calc R
C13 C 0.4197(5) 0.1041(3) 0.6196(4) 0.0333(18) Uani 1 1 d .
H13A H 0.3606 0.1119 0.5844 0.040 Uiso 1 1 calc R
H13B H 0.4320 0.1338 0.6647 0.040 Uiso 1 1 calc R
C14 C 0.4335(5) 0.0287(3) 0.6411(4) 0.0342(19) Uani 1 1 d .
H14A H 0.3969 0.0147 0.6652 0.051 Uiso 1 1 calc R
H14B H 0.4919 0.0215 0.6762 0.051 Uiso 1 1 calc R
H14C H 0.4208 -0.0004 0.5962 0.051 Uiso 1 1 calc R
C21 C 0.6606(5) 0.0958(3) 0.7051(4) 0.0255(16) Uani 1 1 d .
H21A H 0.6257 0.0654 0.6624 0.031 Uiso 1 1 calc R
H21B H 0.6244 0.1175 0.7268 0.031 Uiso 1 1 calc R
C22 C 0.7287(6) 0.0526(4) 0.7637(5) 0.044(2) Uani 1 1 d .
H22A H 0.7036 0.0148 0.7820 0.066 Uiso 1 1 calc R
H22B H 0.7627 0.0833 0.8057 0.066 Uiso 1 1 calc R
H22C H 0.7641 0.0315 0.7416 0.066 Uiso 1 1 calc R
C23 C 0.7959(6) 0.2825(5) 0.7286(4) 0.065(3) Uani 1 1 d D
H23A H 0.7692 0.2728 0.7632 0.078 Uiso 1 1 d R
H23B H 0.8440 0.2499 0.7424 0.078 Uiso 1 1 d R
C24 C 0.8258(10) 0.3557(5) 0.7443(6) 0.146(8) Uani 1 1 d D
H24A H 0.8648 0.3600 0.7972 0.219 Uiso 1 1 calc R
H24B H 0.7783 0.3876 0.7336 0.219 Uiso 1 1 calc R
H24C H 0.8544 0.3685 0.7125 0.219 Uiso 1 1 calc R
C31 C 0.6871(5) 0.4197(3) 0.5603(4) 0.0264(17) Uani 1 1 d .
H31A H 0.7395 0.3930 0.5875 0.032 Uiso 1 1 calc R
H31B H 0.6671 0.4375 0.5975 0.032 Uiso 1 1 calc R
C32 C 0.7023(5) 0.4801(3) 0.5188(4) 0.0318(18) Uani 1 1 d .
H32A H 0.7440 0.5120 0.5544 0.048 Uiso 1 1 calc R
H32B H 0.6500 0.5060 0.4919 0.048 Uiso 1 1 calc R
H32C H 0.7229 0.4620 0.4828 0.048 Uiso 1 1 calc R
C33 C 0.4429(6) 0.4163(3) 0.4347(4) 0.038(2) Uani 1 1 d .
H33A H 0.4726 0.4464 0.4793 0.045 Uiso 1 1 calc R
H33B H 0.3827 0.4168 0.4236 0.045 Uiso 1 1 calc R
C34 C 0.4551(6) 0.4443(4) 0.3712(5) 0.048(2) Uani 1 1 d .
H34A H 0.4339 0.4930 0.3612 0.073 Uiso 1 1 calc R
H34B H 0.4249 0.4148 0.3269 0.073 Uiso 1 1 calc R
H34C H 0.5148 0.4441 0.3826 0.073 Uiso 1 1 calc R
O1W O 0.8285(3) 0.4603(3) 0.9114(3) 0.0452(14) Uani 1 1 d .
H1WA H 0.7798 0.4668 0.9092 0.054 Uiso 1 1 d R
H1WB H 0.8383 0.4161 0.9144 0.054 Uiso 1 1 d R
O2W O 0.5000 0.2904(3) 0.2500 0.0410(19) Uani 1 2 d S
H2WA H 0.5427 0.3166 0.2713 0.049 Uiso 1 1 d R
O3W O 0.6455(3) 0.6336(2) 0.8448(3) 0.0291(12) Uani 1 1 d .
H3WA H 0.6371 0.5891 0.8433 0.035 Uiso 1 1 d R
H3WB H 0.6755 0.6424 0.8214 0.035 Uiso 1 1 d R

loop_
_atom_site_aniso_label
_atom_site_aniso_U_11
_atom_site_aniso_U_22
_atom_site_aniso_U_33
_atom_site_aniso_U_23
_atom_site_aniso_U_13
_atom_site_aniso_U_12
Co1 0.0147(5) 0.0181(5) 0.0141(5) -0.0018(4) 0.0066(4) 0.0002(4)
Ti1 0.0112(6) 0.0179(6) 0.0140(6) -0.0017(5) 0.0060(5) -0.0003(5)
P1 0.0152(10) 0.0163(8) 0.0167(9) -0.0015(7) 0.0059(8) -0.0005(7)
P2 0.0126(9) 0.0192(8) 0.0161(9) 0.0006(7) 0.0066(7) 0.0019(7)
P3 0.0151(9) 0.0183(8) 0.0136(9) -0.0001(7) 0.0062(8) 0.0006(7)
P4 0.0131(9) 0.0172(8) 0.0166(9) -0.0016(7) 0.0066(7) -0.0011(7)
O1 0.016(3) 0.024(2) 0.016(2) -0.0052(18) 0.010(2) -0.0033(19)
O2 0.017(3) 0.025(2) 0.014(2) 0.0008(18) 0.007(2) 0.0058(19)
O3 0.022(3) 0.015(2) 0.019(2) -0.0008(18) 0.012(2) 0.0026(19)
O4 0.010(3) 0.019(3) 0.014(3) 0.000 0.005(3) 0.000
O5 0.010(2) 0.020(2) 0.018(2) -0.0048(18) 0.009(2) -0.0032(19)
O6 0.019(4) 0.015(3) 0.018(3) 0.000 0.008(3) 0.000
O7 0.019(3) 0.024(2) 0.021(3) 0.0001(19) 0.010(2) -0.004(2)
O8 0.008(2) 0.020(2) 0.014(2) -0.0020(18) 0.0018(19) -0.0011(18)
O11 0.014(3) 0.024(2) 0.018(2) -0.0049(19) -0.002(2) 0.000(2)
O12 0.024(3) 0.019(2) 0.026(3) 0.0013(19) 0.014(2) -0.004(2)
O21 0.020(3) 0.022(2) 0.021(3) 0.0042(19) 0.011(2) 0.004(2)
O22 0.020(3) 0.027(2) 0.015(2) -0.0049(19) 0.007(2) -0.002(2)
O31 0.028(3) 0.025(2) 0.018(3) -0.0020(19) 0.013(2) -0.006(2)
O32 0.020(3) 0.019(2) 0.016(2) -0.0009(18) -0.001(2) 0.004(2)
C1 0.033(5) 0.028(4) 0.010(3) -0.004(3) 0.005(3) 0.008(3)
C2 0.034(5) 0.019(3) 0.025(4) -0.012(3) 0.019(4) -0.008(3)
C3 0.030(4) 0.019(3) 0.020(4) -0.003(3) 0.012(3) 0.015(3)
C4 0.015(4) 0.038(4) 0.024(4) -0.015(3) 0.011(3) 0.003(3)
C5 0.033(5) 0.029(4) 0.028(4) -0.013(3) 0.026(4) -0.008(4)
C11 0.027(4) 0.031(4) 0.022(4) 0.003(3) 0.009(4) 0.003(3)
C12 0.016(4) 0.050(5) 0.027(4) -0.008(4) 0.002(3) 0.000(4)
C13 0.027(5) 0.031(4) 0.048(5) 0.006(4) 0.022(4) -0.005(3)
C14 0.036(5) 0.033(4) 0.044(5) 0.007(4) 0.026(4) -0.004(4)
C21 0.025(4) 0.025(4) 0.030(4) 0.004(3) 0.015(4) 0.002(3)
C22 0.043(6) 0.057(5) 0.038(5) 0.014(4) 0.022(5) 0.001(4)
C23 0.040(6) 0.129(9) 0.017(4) 0.000(5) 0.002(4) -0.046(6)
C24 0.218(19) 0.062(7) 0.046(8) 0.017(6) -0.056(9) -0.047(9)
C31 0.029(4) 0.025(4) 0.027(4) -0.001(3) 0.013(4) -0.011(3)
C32 0.034(5) 0.032(4) 0.030(4) -0.002(3) 0.013(4) -0.011(3)
C33 0.041(5) 0.031(4) 0.032(5) -0.002(3) 0.007(4) 0.005(4)
C34 0.062(7) 0.047(5) 0.044(6) 0.008(4) 0.030(5) 0.011(5)
O1W 0.026(3) 0.038(3) 0.067(4) 0.001(3) 0.015(3) 0.000(3)
O2W 0.032(5) 0.031(4) 0.049(5) 0.000 0.005(4) 0.000
O3W 0.028(3) 0.023(2) 0.038(3) 0.001(2) 0.015(3) -0.004(2)

loop_
_atom_type_symbol
_atom_type_description
_atom_type_scat_dispersion_real
_atom_type_scat_dispersion_imag
_atom_type_scat_source
C C 0.0033 0.0016 'International Tables Vol C Tables 4.2.6.8 and 6.1.1.4'
H H 0.0000 0.0000 'International Tables Vol C Tables 4.2.6.8 and 6.1.1.4'
O O 0.0106 0.0060 'International Tables Vol C Tables 4.2.6.8 and 6.1.1.4'
P P 0.1023 0.0942 'International Tables Vol C Tables 4.2.6.8 and 6.1.1.4'
Ti Ti 0.2776 0.4457 'International Tables Vol C Tables 4.2.6.8 and 6.1.1.4'
Co Co 0.3494 0.9721 'International Tables Vol C Tables 4.2.6.8 and 6.1.1.4'

loop_
_geom_angle_atom_site_label_1
_geom_angle_atom_site_label_2
_geom_angle_atom_site_label_3
_geom_angle
_geom_angle_site_symmetry_1
_geom_angle_site_symmetry_3
C4 Co1 C2 66.5(3) . .
C4 Co1 C1 66.3(3) . .
C2 Co1 C1 40.2(2) . .
C4 Co1 C5 39.2(3) . .
C2 Co1 C5 66.3(3) . .
C1 Co1 C5 39.2(3) . .
C4 Co1 C3 39.3(3) . .
C2 Co1 C3 40.2(3) . .
C1 Co1 C3 67.3(3) . .
C5 Co1 C3 66.2(3) . .
C4 Co1 P1 149.0(2) . .
C2 Co1 P1 88.7(2) . .
C1 Co1 P1 106.9(2) . .
C5 Co1 P1 145.9(2) . .
C3 Co1 P1 109.7(2) . .
C4 Co1 P2 93.3(2) . .
C2 Co1 P2 134.8(2) . .
C1 Co1 P2 159.6(2) . .
C5 Co1 P2 122.4(2) . .
C3 Co1 P2 98.7(2) . .
P1 Co1 P2 91.58(7) . .
C4 Co1 P3 120.2(2) . .
C2 Co1 P3 136.6(2) . .
C1 Co1 P3 99.63(18) . .
C5 Co1 P3 92.50(19) . .
C3 Co1 P3 158.1(2) . .
P1 Co1 P3 90.55(6) . .
P2 Co1 P3 88.63(7) . .
O4 Ti1 O8 92.00(16) . 2_656
O4 Ti1 O5 91.88(16) . .
O8 Ti1 O5 89.42(17) 2_656 .
O4 Ti1 O1 95.72(16) . .
O8 Ti1 O1 90.82(18) 2_656 .
O5 Ti1 O1 172.38(16) . .
O4 Ti1 O2 93.19(16) . .
O8 Ti1 O2 174.52(17) 2_656 .
O5 Ti1 O2 92.18(18) . .
O1 Ti1 O2 86.90(17) . .
O4 Ti1 O3 178.90(16) . .
O8 Ti1 O3 88.60(16) 2_656 .
O5 Ti1 O3 87.20(17) . .
O1 Ti1 O3 85.20(17) . .
O2 Ti1 O3 86.24(16) . .
O4 Ti1 Ti1 21.68(15) . 2_656
O8 Ti1 Ti1 76.73(12) 2_656 2_656
O5 Ti1 Ti1 76.59(11) . 2_656
O1 Ti1 Ti1 110.87(12) . 2_656
O2 Ti1 Ti1 108.75(12) . 2_656
O3 Ti1 Ti1 158.07(11) . 2_656
O1 P1 O12 107.9(2) . .
O1 P1 O11 106.2(2) . .
O12 P1 O11 99.5(2) . .
O1 P1 Co1 117.49(18) . .
O12 P1 Co1 108.18(18) . .
O11 P1 Co1 115.82(17) . .
O2 P2 O21 105.8(2) . .
O2 P2 O22 109.3(2) . .
O21 P2 O22 98.8(2) . .
O2 P2 Co1 116.38(19) . .
O21 P2 Co1 115.49(18) . .
O22 P2 Co1 109.63(17) . .
O3 P3 O32 109.6(2) . .
O3 P3 O31 106.9(2) . .
O32 P3 O31 102.1(2) . .
O3 P3 Co1 116.09(17) . .
O32 P3 Co1 105.94(16) . .
O31 P3 Co1 115.28(17) . .
O7 P4 O5 114.5(2) . .
O7 P4 O8 114.9(2) . .
O5 P4 O8 108.5(2) . .
O7 P4 O6 109.2(2) . .
O5 P4 O6 104.4(2) . .
O8 P4 O6 104.4(2) . .
P1 O1 Ti1 132.5(3) . .
P2 O2 Ti1 132.2(3) . .
P3 O3 Ti1 133.8(2) . .
Ti1 O4 Ti1 136.6(3) 2_656 .
P4 O5 Ti1 127.3(2) . .
P4 O6 P4 122.4(3) 2_656 .
P4 O8 Ti1 127.2(3) . 2_656
C11 O11 P1 123.0(4) . .
C13 O12 P1 120.6(4) . .
C21 O21 P2 122.2(4) . .
C23 O22 P2 118.9(4) . .
C31 O31 P3 125.4(4) . .
C33 O32 P3 119.9(4) . .
C5 C1 C2 107.3(6) . .
C5 C1 Co1 70.6(4) . .
C2 C1 Co1 69.8(4) . .
C1 C2 C3 107.6(6) . .
C1 C2 Co1 70.0(3) . .
C3 C2 Co1 70.3(4) . .
C4 C3 C2 106.7(6) . .
C4 C3 Co1 69.2(3) . .
C2 C3 Co1 69.5(3) . .
C5 C4 C3 109.8(7) . .
C5 C4 Co1 71.4(4) . .
C3 C4 Co1 71.5(4) . .
C4 C5 C1 108.6(6) . .
C4 C5 Co1 69.3(3) . .
C1 C5 Co1 70.2(4) . .
O11 C11 C12 107.6(5) . .
O12 C13 C14 108.6(5) . .
O21 C21 C22 107.1(6) . .
O22 C23 C24 115.4(8) . .
O31 C31 C32 108.2(6) . .
O32 C33 C34 110.0(6) . .

loop_
_geom_bond_atom_site_label_1
_geom_bond_atom_site_label_2
_geom_bond_distance
_geom_bond_site_symmetry_2
Co1 C4 2.056(6) .
Co1 C2 2.074(6) .
Co1 C1 2.077(6) .
Co1 C5 2.083(6) .
Co1 C3 2.086(6) .
Co1 P1 2.1523(19) .
Co1 P2 2.1524(19) .
Co1 P3 2.1550(18) .
Ti1 O4 1.824(2) .
Ti1 O8 1.933(4) 2_656
Ti1 O5 1.937(4) .
Ti1 O1 1.980(4) .
Ti1 O2 1.986(4) .
Ti1 O3 2.042(4) .
Ti1 Ti1 3.390(2) 2_656
P1 O1 1.533(4) .
P1 O12 1.585(4) .
P1 O11 1.604(5) .
P2 O2 1.532(4) .
P2 O21 1.595(4) .
P2 O22 1.601(5) .
P3 O3 1.520(4) .
P3 O32 1.587(5) .
P3 O31 1.589(4) .
P4 O7 1.469(5) .
P4 O5 1.535(4) .
P4 O8 1.542(4) .
P4 O6 1.618(3) .
O4 Ti1 1.824(2) 2_656
O6 P4 1.618(3) 2_656
O8 Ti1 1.933(4) 2_656
O11 C11 1.459(8) .
O12 C13 1.448(7) .
O21 C21 1.456(7) .
O22 C23 1.431(9) .
O31 C31 1.450(8) .
O32 C33 1.445(7) .
C1 C5 1.396(10) .
C1 C2 1.428(9) .
C2 C3 1.430(10) .
C3 C4 1.393(9) .
C4 C5 1.389(10) .
C11 C12 1.508(10) .
C13 C14 1.475(9) .
C21 C22 1.508(10) .
C23 C24 1.463(6) .
C31 C32 1.487(8) .
C33 C34 1.447(10) .
